data_7248387
loop_
_publ_author_name
'Sehlangia, Suman'
'Dogra, Surbhi'
'Mondal, Prosenjit'
'Pradeep, Chullikkattil P.'

_publ_section_title
;
 New 8-hydroxy quinoline-polycyclic aromatic hydrocarbon (PAH) conjugates
 and their sulfonated derivatives: effects of sulfonation and PAH size on
 their structural, supramolecular and cytotoxic properties
;
_journal_issue 18
_journal_name_full CrystEngComm
_journal_page_first 2361
_journal_page_last 2372
_journal_paper_doi 10.1039/D4CE00105B
_journal_volume 26
_journal_year 2024
_chemical_formula_moiety 'C39 H28 N2 O3 S'
_chemical_formula_sum 'C39 H28 N2 O3 S'
_chemical_formula_weight 604.73
_space_group_crystal_system triclinic
_space_group_IT_number 2
_space_group_name_Hall '-P 1'
_space_group_name_H-M_alt 'P -1'
_atom_sites_solution_primary direct
_audit_creation_date 2020-08-15
_audit_creation_method
;
  Olex2 1.2-ac2
  (compiled Nov  7 2012 10:34:12, GUI svn.r4372)
;
_audit_update_record
;
2024-01-16 deposited with the CCDC.	2024-04-05 downloaded from the CCDC.
;
_cell_angle_alpha 74.204(7)
_cell_angle_beta 74.975(6)
_cell_angle_gamma 86.981(5)
_cell_formula_units_Z 2
_cell_length_a 8.0458(5)
_cell_length_b 13.1703(9)
_cell_length_c 14.8309(13)
_cell_measurement_reflns_used 3099
_cell_measurement_temperature 293(2)
_cell_measurement_theta_max 67.0220
_cell_measurement_theta_min 3.1860
_cell_volume 1460.2(2)
_computing_cell_refinement 'CrysAlisPro 1.171.38.46 (Rigaku OD, 2015)'
_computing_data_collection 'CrysAlisPro 1.171.38.46 (Rigaku OD, 2015)'
_computing_data_reduction 'CrysAlisPro 1.171.38.46 (Rigaku OD, 2015)'
_computing_molecular_graphics
;
O. V. Dolomanov, L. J. Bourhis, R. J. Gildea, J. A. K. Howard and H. Puschmann,
OLEX2: a complete structure solution, refinement and analysis program.
J. Appl. Cryst. (2009). 42, 339-341.
;
_computing_publication_material
;
O. V. Dolomanov, L. J. Bourhis, R. J. Gildea, J. A. K. Howard and H. Puschmann,
OLEX2: a complete structure solution, refinement and analysis program.
J. Appl. Cryst. (2009). 42, 339-341.
;
_computing_structure_refinement
;
olex2.refine (L.J. Bourhis, O.V. Dolomanov, R.J. Gildea, J.A.K. Howard,
H. Puschmann, in preparation, 2011)
;
_computing_structure_solution
;
SHELXS, G.M. Sheldrick, Acta Cryst.
(2008). A64, 112-122
;
_diffrn_ambient_temperature 293(2)
_diffrn_detector 'CCD plate'
_diffrn_detector_area_resol_mean 15.9974
_diffrn_detector_type Eos
_diffrn_measured_fraction_theta_full 0.9753
_diffrn_measured_fraction_theta_max 0.9787
_diffrn_measurement_details
;
List of Runs (angles in degrees, time in seconds):

  # Type    Start    End  Width  t~exp~   \w     \q     \k     \f   Frames
#--------------------------------------------------------------------------
  1  \w    -42.00  62.00   1.00    1.00    --   25.69 -57.00  60.00  104
  2  \w     17.00  99.00   1.00    1.00    --   25.69  57.00-150.00   82
  3  \w    -47.00  38.00   1.00    1.00    --   25.69 -57.00 -60.00   85
  4  \w     35.00 103.00   1.00   15.00    --   66.85  63.00  90.00   68
  5  \w     -6.00 100.00   1.00   15.00    --   66.85 -63.00-120.00  106
  6  \w     61.00 141.00   1.00   15.00    --   66.85 178.00-120.00   80
  7  \w    118.00 143.00   1.00   15.00    --   66.85  63.00  90.00   25
  8  \w    101.00 140.00   1.00   15.00    --   66.85 111.00 -60.00   39
  9  \w    105.00 150.00   1.00   15.00    --   66.85 111.00 150.00   45
 10  \w    -19.00 152.00   1.00   15.00    --   66.85   0.00  60.00  171
 11  \w     12.00 109.00   1.00   15.00    --   66.85-111.00-120.00   97
 12  \w     78.00 131.00   1.00   40.00    --  108.00  65.00 150.00   53
 13  \w     25.00 113.00   1.00   40.00    --  108.00-104.00  90.00   88
 14  \w    150.00 177.00   1.00   40.00    --  108.00  65.00 150.00   27
 15  \w    115.00 158.00   1.00   40.00    --  108.00  65.00  90.00   43
 16  \w     75.00 101.00   1.00   40.00    --  108.00-104.00-180.00   26
 17  \w     23.00  49.00   1.00   40.00    --  108.00-104.00-180.00   26
 18  \w    130.00 173.00   1.00   40.00    --  108.00 104.00  90.00   43
 19  \w     34.00  85.00   1.00   40.00    --  108.00 -89.00  30.00   51
 20  \w    118.00 163.00   1.00   40.00    --  108.00  43.00-120.00   45
 21  \w    106.00 132.00   1.00   40.00    --  108.00 -89.00  30.00   26
 22  \w     41.00 124.00   1.00   40.00    --  108.00 -65.00  90.00   83
 23  \w     74.00 173.00   1.00   40.00    --  108.00  54.00 120.00   99
 24  \w     76.00 102.00   1.00   40.00    --  108.00  43.00-120.00   26
 25  \w     88.00 165.00   1.00   40.00    --  108.00 138.00 120.00   77
 26  \w     96.00 170.00   1.00   40.00    --  108.00 138.00   0.00   74
 27  \w     86.00 159.00   1.00   40.00    --  108.00 138.00  30.00   73
 28  \w     79.00 168.00   1.00   40.00    --  108.00  65.00-180.00   89
 29  \w     87.00 123.00   1.00   40.00    --  108.00-130.00 -12.07   36
 30  \w     76.00 136.00   1.00   40.00    --  108.00  77.00-150.00   60
 31  \w    145.00 177.00   1.00   40.00    --  108.00  77.00-150.00   32
 32  \w     36.00  84.00   1.00   40.00    --  108.00-130.00 -12.07   48
;
_diffrn_measurement_device 'four-circle diffractometer'
_diffrn_measurement_device_type 'SuperNova, Dual, Cu at zero, Eos'
_diffrn_measurement_method '\w scans'
_diffrn_orient_matrix_type 'CrysAlisPro convention (1999,Acta A55,543-557)'
_diffrn_orient_matrix_UB_11 -0.1044435000
_diffrn_orient_matrix_UB_12 -0.0226884000
_diffrn_orient_matrix_UB_13 0.1065470000
_diffrn_orient_matrix_UB_21 0.1379035000
_diffrn_orient_matrix_UB_22 0.0591266000
_diffrn_orient_matrix_UB_23 0.0225020000
_diffrn_orient_matrix_UB_31 -0.0969165000
_diffrn_orient_matrix_UB_32 0.1037895000
_diffrn_orient_matrix_UB_33 -0.0245881000
_diffrn_radiation_monochromator mirror
_diffrn_radiation_probe x-ray
_diffrn_radiation_type 'Cu K\a'
_diffrn_radiation_wavelength 1.54184
_diffrn_reflns_av_R_equivalents 0.0602
_diffrn_reflns_av_unetI/netI 0.0789
_diffrn_reflns_limit_h_max 7
_diffrn_reflns_limit_h_min -9
_diffrn_reflns_limit_k_max 15
_diffrn_reflns_limit_k_min -15
_diffrn_reflns_limit_l_max 17
_diffrn_reflns_limit_l_min -16
_diffrn_reflns_number 8600
_diffrn_reflns_theta_full 66.9150
_diffrn_reflns_theta_max 66.91
_diffrn_reflns_theta_min 4.05
_diffrn_source 'micro-focus sealed X-ray tube'
_diffrn_source_type 'SuperNova (Cu) X-ray Source'
_exptl_absorpt_coefficient_mu 1.336
_exptl_absorpt_correction_T_max 1.000
_exptl_absorpt_correction_T_min 0.692
_exptl_absorpt_correction_type gaussian
_exptl_absorpt_process_details
;
CrysAlisPro 1.171.38.46 (Rigaku Oxford Diffraction, 2015)
Numerical absorption correction based on gaussian integration over
			a multifaceted crystal model
Empirical absorption correction using spherical harmonics,
 implemented in SCALE3 ABSPACK scaling algorithm.
;
_exptl_crystal_density_diffrn 1.375
_exptl_crystal_description block
_exptl_crystal_F_000 722.000
_exptl_crystal_size_max 0.18
_exptl_crystal_size_mid 0.105
_exptl_crystal_size_min 0.088
_refine_diff_density_max 0.3956
_refine_diff_density_min -0.4025
_refine_diff_density_rms 0.0948
_refine_ls_d_res_high 0.8380
_refine_ls_d_res_low 10.9020
_refine_ls_goodness_of_fit_ref 0.9788
_refine_ls_hydrogen_treatment mixed
_refine_ls_matrix_type full
_refine_ls_number_constraints 52
_refine_ls_number_parameters 407
_refine_ls_number_reflns 4393
_refine_ls_number_restraints 0
_refine_ls_restrained_S_all 0.9788
_refine_ls_R_factor_all 0.0740
_refine_ls_R_factor_gt 0.0554
_refine_ls_shift/su_max 0.0000
_refine_ls_shift/su_mean 0.0000
_refine_ls_structure_factor_coef Fsqd
_refine_ls_weighting_details 'w=1/[\s^2^(Fo^2^)+(0.0581P)^2^] where P=(Fo^2^+2Fc^2^)/3'
_refine_ls_weighting_scheme calc
_refine_ls_wR_factor_ref 0.1360
_reflns_Friedel_coverage 0.0
_reflns_limit_h_max 9
_reflns_limit_h_min -9
_reflns_limit_k_max 15
_reflns_limit_k_min -15
_reflns_limit_l_max 17
_reflns_limit_l_min 0
_reflns_number_gt 3374
_reflns_number_total 4393
_reflns_threshold_expression I>=2u(I)
_cod_data_source_file d4ce00105b2.cif
_cod_data_source_block RDS_14_Rt_Cu
_cod_depositor_comments 'Adding full bibliography for 7248386--7248390.cif.'
_cod_original_cell_volume 1460.25(19)
_cod_database_code 7248387
_chemical_oxdiff_formula 'C78 H56 N4 O6 S2 '
_reflns_odcompleteness_completeness 97.53
_reflns_odcompleteness_iscentric 1
_reflns_odcompleteness_theta 66.97
_olex2_refinement_description
;
1. Fixed Uiso
 At 1.2 times of:
  H13 of C13, H21 of C21, H23 of C23, H6 of C6, H7 of C7, H10 of C10, H31 of
  C31, H30 of C30, H34 of C34, H24 of C24, H29 of C29, H36 of C36, H35 of C35,
  H14 of C14, H11 of C11, H2 of C2, H20 of C20, H5 of C5, H16 of C16, H17 of
  C17, H19 of C19, H3 of C3
 At 1.5 times of:
  {H38a,H38b,H38c} of C38, {H39a,H39b,H39c} of C39
2.a Aromatic/amide H refined with riding coordinates:
 C36(H36), C29(H29), C24(H24), C34(H34), C30(H30), C31(H31), C10(H10), C7(H7),
 C6(H6), C23(H23), C21(H21), C13(H13), C35(H35), C14(H14), C11(H11), C2(H2),
 C20(H20), C5(H5), C16(H16), C17(H17), C19(H19), C3(H3)
2.b Idealised Me refined as rotating group:
 C38(H38a,H38b,H38c), C39(H39a,H39b,H39c)
;
_oxdiff_exptl_absorpt_empirical_details
;
Empirical correction (ABSPACK) includes:
- Absorption correction using spherical harmonics
- Frame scaling
;
_oxdiff_exptl_absorpt_empirical_full_max 2.331
_oxdiff_exptl_absorpt_empirical_full_min 0.248

loop_
_space_group_symop_id
_space_group_symop_operation_xyz
1 x,y,z
2 -x,-y,-z

loop_
_atom_site_label
_atom_site_type_symbol
_atom_site_fract_x
_atom_site_fract_y
_atom_site_fract_z
_atom_site_U_iso_or_equiv
_atom_site_adp_type
_atom_site_occupancy
_atom_site_refinement_flags_posn
S1 S 0.70582(8) 0.87935(5) 0.63780(4) 0.04005(18) Uani 1.000000 .
O1 O 0.8621(2) 0.80340(14) 0.61124(12) 0.0399(4) Uani 1.000000 .
O2 O 0.7195(3) 0.96997(15) 0.55722(16) 0.0530(5) Uani 1.000000 .
N1 N 0.7614(3) 0.61486(17) 0.59516(15) 0.0417(5) Uani 1.000000 .
O3 O 0.7174(3) 0.89246(18) 0.72762(16) 0.0601(5) Uani 1.000000 .
N2 N 0.0893(3) 0.52263(18) 0.80412(16) 0.0451(5) Uani 1.000000 .
C28 C 0.5227(3) 0.80492(18) 0.64827(16) 0.0339(5) Uani 1.000000 .
C25 C 0.4211(3) 0.1802(2) 0.78613(18) 0.0411(5) Uani 1.000000 .
C26 C 0.3510(3) 0.1079(2) 0.87736(17) 0.0411(5) Uani 1.000000 .
C33 C 0.2353(3) 0.57562(19) 0.80838(16) 0.0370(5) Uani 1.000000 .
C8 C 0.9024(3) 0.7835(2) 0.51943(18) 0.0402(5) Uani 1.000000 .
C32 C 0.3110(3) 0.66171(18) 0.72772(15) 0.0325(4) Uani 1.000000 .
C37 C 0.4553(3) 0.71813(18) 0.73044(15) 0.0340(5) Uani 1.000000 .
C22 C 0.2498(3) -0.0091(2) 0.7969(2) 0.0446(6) Uani 1.000000 .
C36 C 0.5244(3) 0.6857(2) 0.81227(18) 0.0434(5) Uani 1.000000 .
H36 H 0.6176(3) 0.7222(2) 0.81545(18) 0.0521(7) Uiso 1.000000 R
C29 C 0.4559(3) 0.8322(2) 0.56940(16) 0.0402(5) Uani 1.000000 .
H29 H 0.5020(3) 0.8895(2) 0.51754(16) 0.0482(6) Uiso 1.000000 R
C12 C 0.5049(3) 0.2742(2) 0.7825(2) 0.0453(6) Uani 1.000000 .
C24 C 0.4021(4) 0.1545(2) 0.70077(18) 0.0461(6) Uani 1.000000 .
H24 H 0.4469(4) 0.2009(2) 0.64031(18) 0.0553(7) Uiso 1.000000 R
C34 C 0.3093(3) 0.5459(2) 0.88505(17) 0.0453(6) Uani 1.000000 .
H34 H 0.2631(3) 0.4886(2) 0.93695(17) 0.0544(7) Uiso 1.000000 R
C27 C 0.2671(3) 0.0130(2) 0.88231(18) 0.0419(5) Uani 1.000000 .
C30 C 0.3171(3) 0.7732(2) 0.56677(17) 0.0434(6) Uani 1.000000 .
H30 H 0.2721(3) 0.7908(2) 0.51281(17) 0.0521(7) Uiso 1.000000 R
C1 C 0.7125(4) 0.5238(2) 0.5869(2) 0.0474(6) Uani 1.000000 .
C31 C 0.2492(3) 0.6906(2) 0.64337(17) 0.0400(5) Uani 1.000000 .
H31 H 0.1588(3) 0.6516(2) 0.64031(17) 0.0480(6) Uiso 1.000000 R
C4 C 0.8985(4) 0.6650(2) 0.4206(2) 0.0502(6) Uani 1.000000 .
C9 C 0.8514(3) 0.6854(2) 0.51307(18) 0.0406(5) Uani 1.000000 .
C10 C 0.6235(4) 0.4503(2) 0.6770(2) 0.0500(6) Uani 1.000000 .
H10 H 0.5933(4) 0.4761(2) 0.7314(2) 0.0599(7) Uiso 1.000000 R
C7 C 0.9981(3) 0.8558(2) 0.4416(2) 0.0474(6) Uani 1.000000 .
H7 H 1.0303(3) 0.9196(2) 0.4482(2) 0.0569(7) Uiso 1.000000 R
C6 C 1.0481(4) 0.8333(3) 0.3510(2) 0.0580(7) Uani 1.000000 .
H6 H 1.1154(4) 0.8819(3) 0.2979(2) 0.0696(9) Uiso 1.000000 R
C15 C 0.3648(4) 0.1283(2) 0.96387(19) 0.0487(6) Uani 1.000000 .
C18 C 0.1984(4) -0.0596(2) 0.9734(2) 0.0532(6) Uani 1.000000 .
C23 C 0.3213(4) 0.0650(2) 0.70609(19) 0.0482(6) Uani 1.000000 .
H23 H 0.3119(4) 0.0513(2) 0.64929(19) 0.0579(7) Uiso 1.000000 R
C21 C 0.1632(4) -0.1020(3) 0.8040(2) 0.0569(7) Uani 1.000000 .
H21 H 0.1485(4) -0.1161(3) 0.7484(2) 0.0683(8) Uiso 1.000000 R
C13 C 0.5168(4) 0.2911(2) 0.8700(2) 0.0538(7) Uani 1.000000 .
H13 H 0.5722(4) 0.3522(2) 0.8682(2) 0.0645(8) Uiso 1.000000 R
C35 C 0.4533(4) 0.6005(2) 0.88646(18) 0.0485(6) Uani 1.000000 .
H35 H 0.5015(4) 0.5782(2) 0.93906(18) 0.0582(7) Uiso 1.000000 R
C14 C 0.4501(4) 0.2215(3) 0.9579(2) 0.0584(7) Uani 1.000000 .
H14 H 0.4612(4) 0.2357(3) 1.0142(2) 0.0701(9) Uiso 1.000000 R
C11 C 0.5806(4) 0.3504(2) 0.6903(2) 0.0509(6) Uani 1.000000 .
H11 H 0.6008(4) 0.3263(2) 0.6350(2) 0.0611(7) Uiso 1.000000 R
C2 C 0.7466(5) 0.5000(3) 0.4961(2) 0.0666(9) Uani 1.000000 .
H2 H 0.7051(5) 0.4372(3) 0.4922(2) 0.0800(10) Uiso 1.000000 R
C20 C 0.1004(5) -0.1719(3) 0.8928(3) 0.0675(9) Uani 1.000000 .
H20 H 0.0450(5) -0.2337(3) 0.8966(3) 0.0810(10) Uiso 1.000000 R
C38 C -0.0676(4) 0.5842(3) 0.8121(2) 0.0588(7) Uani 1.000000 .
H38a H -0.118(2) 0.5815(19) 0.8789(3) 0.0882(11) Uiso 1.000000 GR
H38b H -0.0402(7) 0.6561(6) 0.7755(17) 0.0882(11) Uiso 1.000000 GR
H38c H -0.1477(15) 0.5554(14) 0.7871(19) 0.0882(11) Uiso 1.000000 GR
C5 C 0.9988(4) 0.7408(3) 0.3405(2) 0.0591(7) Uani 1.000000 .
H5 H 1.0313(4) 0.7272(3) 0.2801(2) 0.0709(9) Uiso 1.000000 R
C16 C 0.2953(5) 0.0527(3) 1.0550(2) 0.0638(8) Uani 1.000000 .
H16 H 0.3042(5) 0.0660(3) 1.1121(2) 0.0765(10) Uiso 1.000000 R
C39 C 0.0561(5) 0.4158(3) 0.8654(3) 0.0627(8) Uani 1.000000 .
H39a H 0.1595(10) 0.3759(7) 0.8557(15) 0.0940(12) Uiso 1.000000 GR
H39b H 0.019(4) 0.4170(3) 0.9320(3) 0.0940(12) Uiso 1.000000 GR
H39c H -0.032(3) 0.3835(8) 0.8490(14) 0.0940(12) Uiso 1.000000 GR
C17 C 0.2176(5) -0.0370(3) 1.0590(2) 0.0654(8) Uani 1.000000 .
H17 H 0.1755(5) -0.0852(3) 1.1187(2) 0.0785(10) Uiso 1.000000 R
C19 C 0.1177(5) -0.1522(3) 0.9760(3) 0.0669(9) Uani 1.000000 .
H19 H 0.0750(5) -0.2012(3) 1.0353(3) 0.0803(10) Uiso 1.000000 R
C3 C 0.8397(5) 0.5687(3) 0.4152(2) 0.0661(8) Uani 1.000000 .
H3 H 0.8646(5) 0.5522(3) 0.3560(2) 0.0793(10) Uiso 1.000000 R

loop_
_atom_site_aniso_label
_atom_site_aniso_U_11
_atom_site_aniso_U_22
_atom_site_aniso_U_33
_atom_site_aniso_U_12
_atom_site_aniso_U_13
_atom_site_aniso_U_23
S1 0.0457(3) 0.0309(3) 0.0435(3) -0.0083(2) -0.0095(2) -0.0099(2)
O1 0.0396(8) 0.0385(9) 0.0432(8) -0.0028(7) -0.0136(6) -0.0099(7)
O2 0.0583(11) 0.0285(10) 0.0655(12) -0.0101(8) -0.0143(9) -0.0009(8)
N1 0.0448(11) 0.0351(11) 0.0417(10) -0.0010(8) -0.0037(8) -0.0109(8)
O3 0.0732(13) 0.0585(13) 0.0569(11) -0.0152(10) -0.0139(9) -0.0287(10)
N2 0.0430(11) 0.0400(12) 0.0472(11) -0.0074(9) -0.0050(8) -0.0080(9)
C28 0.0326(10) 0.0306(12) 0.0367(10) -0.0030(8) -0.0060(8) -0.0082(9)
C25 0.0435(13) 0.0358(13) 0.0420(12) 0.0050(10) -0.0060(9) -0.0125(10)
C26 0.0423(12) 0.0389(14) 0.0390(12) 0.0075(10) -0.0064(9) -0.0100(10)
C33 0.0387(11) 0.0333(12) 0.0350(10) 0.0009(9) -0.0030(8) -0.0089(9)
C8 0.0339(11) 0.0444(14) 0.0420(11) -0.0011(9) -0.0097(9) -0.0107(10)
C32 0.0347(11) 0.0304(12) 0.0310(10) 0.0020(8) -0.0054(8) -0.0088(8)
C37 0.0364(11) 0.0309(12) 0.0332(10) 0.0000(8) -0.0052(8) -0.0093(9)
C22 0.0436(13) 0.0357(14) 0.0503(13) 0.0021(10) -0.0022(10) -0.0142(11)
C36 0.0466(13) 0.0452(15) 0.0402(12) -0.0005(10) -0.0160(10) -0.0091(10)
C29 0.0433(12) 0.0382(13) 0.0344(10) -0.0040(10) -0.0078(9) -0.0029(9)
C12 0.0491(14) 0.0324(13) 0.0525(14) 0.0029(10) -0.0092(10) -0.0121(11)
C24 0.0540(14) 0.0425(15) 0.0372(12) -0.0038(11) -0.0063(10) -0.0074(10)
C34 0.0521(14) 0.0406(14) 0.0344(11) -0.0013(10) -0.0053(9) -0.0006(10)
C27 0.0431(12) 0.0338(13) 0.0439(12) 0.0065(10) -0.0026(9) -0.0112(10)
C30 0.0462(13) 0.0500(15) 0.0327(10) -0.0051(10) -0.0139(9) -0.0038(10)
C1 0.0511(14) 0.0370(14) 0.0515(14) -0.0025(10) -0.0042(11) -0.0155(11)
C31 0.0400(12) 0.0450(14) 0.0362(11) -0.0054(10) -0.0100(9) -0.0114(10)
C4 0.0569(15) 0.0444(16) 0.0445(13) 0.0019(12) -0.0051(11) -0.0116(11)
C9 0.0373(12) 0.0407(14) 0.0412(12) -0.0011(9) -0.0065(9) -0.0097(10)
C10 0.0533(15) 0.0377(15) 0.0536(14) -0.0034(11) -0.0006(11) -0.0150(12)
C7 0.0429(13) 0.0435(15) 0.0507(14) -0.0084(10) -0.0097(10) -0.0048(11)
C6 0.0530(15) 0.0591(19) 0.0475(14) -0.0099(13) 0.0006(11) -0.0012(13)
C15 0.0590(15) 0.0446(15) 0.0416(13) 0.0114(11) -0.0102(10) -0.0144(11)
C18 0.0616(16) 0.0393(15) 0.0466(14) 0.0032(12) -0.0007(11) -0.0047(11)
C23 0.0565(15) 0.0458(16) 0.0433(13) -0.0025(11) -0.0100(10) -0.0153(11)
C21 0.0599(17) 0.0455(17) 0.0654(17) -0.0025(12) -0.0052(13) -0.0246(14)
C13 0.0635(17) 0.0437(16) 0.0603(16) 0.0027(12) -0.0171(13) -0.0231(13)
C35 0.0559(15) 0.0472(15) 0.0393(12) 0.0014(11) -0.0193(10) 0.0001(11)
C14 0.079(2) 0.0549(18) 0.0486(14) 0.0069(14) -0.0206(13) -0.0227(13)
C11 0.0563(15) 0.0384(15) 0.0550(15) -0.0044(11) -0.0043(11) -0.0159(12)
C2 0.093(2) 0.0481(18) 0.0573(17) -0.0137(16) -0.0023(15) -0.0240(14)
C20 0.074(2) 0.0394(17) 0.081(2) -0.0132(14) 0.0010(16) -0.0195(15)
C38 0.0416(14) 0.068(2) 0.0601(16) -0.0074(13) -0.0077(11) -0.0088(14)
C5 0.0628(17) 0.063(2) 0.0434(14) -0.0016(14) 0.0013(12) -0.0148(13)
C16 0.089(2) 0.060(2) 0.0376(13) 0.0092(16) -0.0124(13) -0.0109(13)
C39 0.0681(19) 0.0430(17) 0.0667(18) -0.0184(14) -0.0072(14) -0.0037(14)
C17 0.086(2) 0.054(2) 0.0412(14) 0.0036(16) -0.0026(13) -0.0007(12)
C19 0.079(2) 0.0373(16) 0.0656(18) -0.0066(14) 0.0038(15) -0.0020(13)
C3 0.088(2) 0.059(2) 0.0505(15) -0.0056(16) -0.0052(14) -0.0241(14)

loop_
_atom_type_symbol
_atom_type_scat_dispersion_real
_atom_type_scat_dispersion_imag
_atom_type_scat_source
_atom_type_scat_dispersion_source
H 0.00000 0.00000 'International Tables Volume C Table 6.1.1.4 (pp. 500-502)' 'Henke, Gullikson and Davis, At. Data and Nucl. Data Tables, 1993, 54, 2'
C 0.01920 0.00962 'International Tables Volume C Table 6.1.1.4 (pp. 500-502)' 'Henke, Gullikson and Davis, At. Data and Nucl. Data Tables, 1993, 54, 2'
S 0.33537 0.55136 'International Tables Volume C Table 6.1.1.4 (pp. 500-502)' 'Henke, Gullikson and Davis, At. Data and Nucl. Data Tables, 1993, 54, 2'
O 0.05239 0.03377 'International Tables Volume C Table 6.1.1.4 (pp. 500-502)' 'Henke, Gullikson and Davis, At. Data and Nucl. Data Tables, 1993, 54, 2'
N 0.03256 0.01839 'International Tables Volume C Table 6.1.1.4 (pp. 500-502)' 'Henke, Gullikson and Davis, At. Data and Nucl. Data Tables, 1993, 54, 2'

loop_
_exptl_crystal_face_index_h
_exptl_crystal_face_index_k
_exptl_crystal_face_index_l
_exptl_crystal_face_perp_dist
0 -9 -3 0.0518
-4 4 -4 0.0712
0 -3 -9 0.0722
0 8 0 0.0572
0 -1 -9 0.0773
-2 6 -5 0.0667
0 8 6 0.0313
3 0 8 0.0214
5 1 6 0.0464
-4 4 3 0.0464
-1 -5 5 0.0223
1 1 9 0.0084
5 -1 0 0.0759
-2 2 8 0.0100

loop_
_geom_angle_atom_site_label_1
_geom_angle_atom_site_label_2
_geom_angle_atom_site_label_3
_geom_angle
_geom_angle_site_symmetry_1
_geom_angle_site_symmetry_3
O2 S1 O1 108.24(11) . .
O3 S1 O1 103.55(12) . .
O3 S1 O2 119.14(13) . .
C28 S1 O1 103.45(10) . .
C28 S1 O2 108.22(12) . .
C28 S1 O3 112.90(12) . .
C8 O1 S1 119.03(15) . .
C9 N1 C1 117.8(2) . .
C38 N2 C33 114.3(2) . .
C39 N2 C33 116.4(2) . .
C39 N2 C38 111.2(2) . .
C37 C28 S1 122.74(17) . .
C29 C28 S1 114.83(17) . .
C29 C28 C37 122.3(2) . .
C12 C25 C26 119.3(2) . .
C24 C25 C26 117.7(2) . .
C24 C25 C12 123.0(2) . .
C27 C26 C25 120.1(2) . .
C15 C26 C25 120.6(3) . .
C15 C26 C27 119.3(2) . .
C32 C33 N2 118.3(2) . .
C34 C33 N2 122.9(2) . .
C34 C33 C32 118.8(2) . .
C9 C8 O1 118.2(2) . .
C7 C8 O1 119.3(2) . .
C7 C8 C9 122.3(2) . .
C37 C32 C33 119.8(2) . .
C31 C32 C33 121.4(2) . .
C31 C32 C37 118.8(2) . .
C32 C37 C28 116.99(19) . .
C36 C37 C28 123.9(2) . .
C36 C37 C32 119.2(2) . .
C23 C22 C27 118.2(2) . .
C21 C22 C27 119.4(3) . .
C21 C22 C23 122.4(3) . .
H36 C36 C37 120.17(15) . .
C35 C36 C37 119.7(2) . .
C35 C36 H36 120.17(15) . .
H29 C29 C28 120.09(14) . .
C30 C29 C28 119.8(2) . .
C30 C29 H29 120.09(13) . .
C13 C12 C25 118.3(3) . .
C11 C12 C25 121.2(2) . .
C11 C12 C13 120.5(3) . .
H24 C24 C25 119.04(15) . .
C23 C24 C25 121.9(2) . .
C23 C24 H24 119.04(15) . .
H34 C34 C33 119.44(15) . .
C35 C34 C33 121.1(2) . .
C35 C34 H34 119.44(14) . .
C22 C27 C26 120.6(2) . .
C18 C27 C26 120.0(2) . .
C18 C27 C22 119.4(3) . .
H30 C30 C29 120.18(13) . .
C31 C30 C29 119.6(2) . .
C31 C30 H30 120.18(14) . .
C10 C1 N1 115.4(2) . .
C2 C1 N1 122.1(3) . .
C2 C1 C10 122.5(3) . .
C30 C31 C32 122.4(2) . .
H31 C31 C32 118.82(14) . .
H31 C31 C30 118.82(14) . .
C5 C4 C9 119.4(3) . .
C3 C4 C9 116.5(3) . .
C3 C4 C5 124.0(3) . .
C8 C9 N1 119.1(2) . .
C4 C9 N1 123.4(2) . .
C4 C9 C8 117.6(2) . .
H10 C10 C1 116.40(15) . .
C11 C10 C1 127.2(3) . .
C11 C10 H10 116.40(17) . .
H7 C7 C8 120.24(17) . .
C6 C7 C8 119.5(3) . .
C6 C7 H7 120.24(17) . .
H6 C6 C7 119.76(17) . .
C5 C6 C7 120.5(3) . .
C5 C6 H6 119.76(17) . .
C14 C15 C26 118.8(3) . .
C16 C15 C26 119.4(3) . .
C16 C15 C14 121.9(3) . .
C17 C18 C27 118.9(3) . .
C19 C18 C27 118.8(3) . .
C19 C18 C17 122.3(3) . .
C24 C23 C22 121.5(2) . .
H23 C23 C22 119.23(16) . .
H23 C23 C24 119.23(15) . .
H21 C21 C22 119.96(18) . .
C20 C21 C22 120.1(3) . .
C20 C21 H21 120.0(2) . .
H13 C13 C12 118.71(17) . .
C14 C13 C12 122.6(3) . .
C14 C13 H13 118.71(18) . .
C34 C35 C36 121.4(2) . .
H35 C35 C36 119.28(15) . .
H35 C35 C34 119.28(14) . .
C13 C14 C15 120.5(3) . .
H14 C14 C15 119.77(16) . .
H14 C14 C13 119.77(18) . .
C10 C11 C12 126.8(3) . .
H11 C11 C12 116.58(15) . .
H11 C11 C10 116.58(18) . .
H2 C2 C1 119.97(18) . .
C3 C2 C1 120.1(3) . .
C3 C2 H2 119.97(19) . .
H20 C20 C21 119.4(2) . .
C19 C20 C21 121.2(3) . .
C19 C20 H20 119.41(19) . .
H38a C38 N2 109.5 . .
H38b C38 N2 109.5 . .
H38b C38 H38a 109.5 . .
H38c C38 N2 109.5 . .
H38c C38 H38a 109.5 . .
H38c C38 H38b 109.5 . .
C6 C5 C4 120.7(3) . .
H5 C5 C4 119.65(18) . .
H5 C5 C6 119.65(17) . .
H16 C16 C15 119.52(19) . .
C17 C16 C15 121.0(3) . .
C17 C16 H16 119.52(18) . .
H39a C39 N2 109.5 . .
H39b C39 N2 109.5 . .
H39b C39 H39a 109.5 . .
H39c C39 N2 109.5 . .
H39c C39 H39a 109.5 . .
H39c C39 H39b 109.5 . .
C16 C17 C18 121.4(3) . .
H17 C17 C18 119.30(18) . .
H17 C17 C16 119.30(18) . .
C20 C19 C18 121.1(3) . .
H19 C19 C18 119.45(19) . .
H19 C19 C20 119.45(19) . .
C2 C3 C4 120.0(3) . .
H3 C3 C4 120.01(17) . .
H3 C3 C2 120.01(19) . .

loop_
_geom_bond_atom_site_label_1
_geom_bond_atom_site_label_2
_geom_bond_distance
_geom_bond_site_symmetry_2
S1 O1 1.6005(18) .
S1 O2 1.426(2) .
S1 O3 1.416(2) .
S1 C28 1.763(2) .
O1 C8 1.408(3) .
N1 C1 1.328(4) .
N1 C9 1.367(3) .
N2 C33 1.421(3) .
N2 C38 1.460(4) .
N2 C39 1.447(4) .
C28 C37 1.432(3) .
C28 C29 1.365(3) .
C25 C26 1.420(3) .
C25 C12 1.423(4) .
C25 C24 1.442(4) .
C26 C27 1.427(4) .
C26 C15 1.413(4) .
C33 C32 1.430(3) .
C33 C34 1.373(4) .
C8 C9 1.410(4) .
C8 C7 1.360(4) .
C32 C37 1.425(3) .
C32 C31 1.415(3) .
C37 C36 1.417(3) .
C22 C27 1.416(4) .
C22 C23 1.428(4) .
C22 C21 1.405(4) .
C36 H36 0.9300 .
C36 C35 1.366(4) .
C29 H29 0.9300 .
C29 C30 1.408(4) .
C12 C13 1.402(4) .
C12 C11 1.461(4) .
C24 H24 0.9300 .
C24 C23 1.350(4) .
C34 H34 0.9300 .
C34 C35 1.404(4) .
C27 C18 1.417(4) .
C30 H30 0.9300 .
C30 C31 1.357(4) .
C1 C10 1.452(4) .
C1 C2 1.420(4) .
C31 H31 0.9300 .
C4 C9 1.420(4) .
C4 C5 1.414(4) .
C4 C3 1.407(5) .
C10 H10 0.9300 .
C10 C11 1.326(4) .
C7 H7 0.9300 .
C7 C6 1.407(4) .
C6 H6 0.9300 .
C6 C5 1.361(5) .
C15 C14 1.408(5) .
C15 C16 1.437(4) .
C18 C17 1.427(5) .
C18 C19 1.398(5) .
C23 H23 0.9300 .
C21 H21 0.9300 .
C21 C20 1.372(5) .
C13 H13 0.9300 .
C13 C14 1.366(5) .
C35 H35 0.9300 .
C14 H14 0.9300 .
C11 H11 0.9300 .
C2 H2 0.9300 .
C2 C3 1.354(5) .
C20 H20 0.9300 .
C20 C19 1.370(6) .
C38 H38a 0.9600 .
C38 H38b 0.9600 .
C38 H38c 0.9600 .
C5 H5 0.9300 .
C16 H16 0.9300 .
C16 C17 1.345(5) .
C39 H39a 0.9600 .
C39 H39b 0.9600 .
C39 H39c 0.9600 .
C17 H17 0.9300 .
C19 H19 0.9300 .
C3 H3 0.9300 .

loop_
_exptl_oxdiff_crystal_face_indexfrac_h
_exptl_oxdiff_crystal_face_indexfrac_k
_exptl_oxdiff_crystal_face_indexfrac_l
_exptl_oxdiff_crystal_face_x
_exptl_oxdiff_crystal_face_y
_exptl_oxdiff_crystal_face_z
0.0058 -8.9960 -3.0105 -0.1173 -0.5988 -0.8602
-4.0026 3.9972 -4.0019 -0.0990 -0.4057 0.9012
0.0040 -2.9926 -9.0017 -0.8916 -0.3790 -0.0897
-0.0045 7.9984 0.0099 -0.1799 0.4725 0.8303
0.0028 -0.9930 -8.9992 -0.9366 -0.2608 0.1179
-2.0028 6.0001 -4.9954 -0.4592 -0.0338 0.9397
-0.0060 7.9939 6.0086 0.4595 0.6070 0.6825
2.9990 -0.0023 8.0040 0.5396 0.5935 -0.4877
4.9996 1.0016 6.0096 0.0954 0.8839 -0.5284
-4.0043 3.9919 2.9965 0.6469 -0.2488 0.7287
-0.9988 -5.0040 4.9908 0.7496 -0.3213 -0.5453
0.9975 0.9943 9.0012 0.8323 0.3989 -0.2148
5.0022 -0.9935 0.0084 -0.4990 0.6313 -0.5881
-2.0038 1.9911 7.9968 1.0161 0.0213 0.2042
